data_7707172
loop_
_publ_author_name
'Li, Jia-Ming'
'Xu, Tian-Yang'
'Zhao, Ya-Li'
'Hu, Xing-Liang'
'He, Kun-Huan'

_publ_section_title
;
 Two 6/10-connected Cu<sub>12</sub>S<sub>6</sub> cluster-based organic
 frameworks: crystal structure and proton conduction.
;
_journal_issue 21
_journal_name_full 'Dalton transactions (Cambridge, England : 2003)'
_journal_page_first 7484
_journal_page_last 7495
_journal_paper_doi 10.1039/d1dt00782c
_journal_volume 50
_journal_year 2021
_chemical_formula_moiety 'C12 H30 Cu12 O21 S12'
_chemical_formula_sum 'C12 H30 Cu12 O21 S12'
_chemical_formula_weight 1657.56
_space_group_crystal_system monoclinic
_space_group_IT_number 14
_space_group_name_Hall '-P 2ybc'
_space_group_name_H-M_alt 'P 1 21/c 1'
_atom_sites_solution_hydrogens mixed
_audit_creation_date 2021-04-20
_audit_creation_method
;
Olex2 1.3
(compiled 2020.11.12 svn.r5f609507 for OlexSys, GUI svn.r6272)
;
_audit_update_record
;
2021-04-20 deposited with the CCDC.	2021-04-22 downloaded from the CCDC.
;
_cell_angle_alpha 90
_cell_angle_beta 96.951(3)
_cell_angle_gamma 90
_cell_formula_units_Z 4
_cell_length_a 11.8921(4)
_cell_length_b 17.7132(6)
_cell_length_c 18.9516(7)
_cell_measurement_reflns_used 9832
_cell_measurement_temperature 298.15
_cell_measurement_theta_max 32.6230
_cell_measurement_theta_min 2.4830
_cell_volume 3962.8(2)
_computing_cell_refinement 'CrysAlisPro 1.171.39.34a (Rigaku OD, 2017)'
_computing_data_collection 'CrysAlisPro 1.171.39.34a (Rigaku OD, 2017)'
_computing_data_reduction 'CrysAlisPro 1.171.39.34a (Rigaku OD, 2017)'
_computing_molecular_graphics 'Olex2 1.3 (Dolomanov et al., 2009)'
_computing_publication_material 'Olex2 1.3 (Dolomanov et al., 2009)'
_computing_structure_refinement 'SHELXL 2018/3 (Sheldrick, 2015)'
_computing_structure_solution 'ShelXT (Sheldrick, 2015)'
_diffrn_ambient_temperature 298.15
_diffrn_measured_fraction_theta_full 0.998
_diffrn_measured_fraction_theta_max 0.998
_diffrn_measurement_details
;
List of Runs (angles in degrees, time in seconds):

  # Type    Start    End  Width  t~exp~   \w     \q     \k     \f   Frames
#--------------------------------------------------------------------------
  1  \w    -14.00  12.00   1.00   10.00    --   30.00  54.00 -60.00   26
  2  \w     51.00  92.00   1.00   10.00    --   30.00  54.00 -60.00   41
  3  \w     16.00  42.00   1.00   10.00    --   30.00  54.00-150.00   26
  4  \w    -63.00 119.00   1.00   10.00    --   30.00  54.00 120.00  182
;
_diffrn_measurement_device 'two-circle diffractometer'
_diffrn_measurement_device_type 'XtaLAB Mini (ROW)'
_diffrn_measurement_method '\w scans'
_diffrn_radiation_type MoK\a
_diffrn_radiation_wavelength 0.71073
_diffrn_reflns_av_R_equivalents 0.0249
_diffrn_reflns_av_unetI/netI 0.0296
_diffrn_reflns_Laue_measured_fraction_full 0.998
_diffrn_reflns_Laue_measured_fraction_max 0.998
_diffrn_reflns_limit_h_max 14
_diffrn_reflns_limit_h_min -14
_diffrn_reflns_limit_k_max 20
_diffrn_reflns_limit_k_min -21
_diffrn_reflns_limit_l_max 22
_diffrn_reflns_limit_l_min -22
_diffrn_reflns_number 16906
_diffrn_reflns_point_group_measured_fraction_full 0.998
_diffrn_reflns_point_group_measured_fraction_max 0.998
_diffrn_reflns_theta_full 25.097
_diffrn_reflns_theta_max 25.097
_diffrn_reflns_theta_min 2.452
_exptl_absorpt_coefficient_mu 7.004
_exptl_absorpt_correction_T_max 1.00000
_exptl_absorpt_correction_T_min 0.43478
_exptl_absorpt_correction_type multi-scan
_exptl_absorpt_process_details
;
CrysAlisPro 1.171.39.34a (Rigaku Oxford Diffraction, 2017)
Empirical absorption correction using spherical harmonics,
 implemented in SCALE3 ABSPACK scaling algorithm.
;
_exptl_crystal_colour red
_exptl_crystal_colour_primary red
_exptl_crystal_density_diffrn 2.778
_exptl_crystal_description block
_exptl_crystal_F_000 3240
_exptl_crystal_size_max 0.25
_exptl_crystal_size_mid 0.2
_exptl_crystal_size_min 0.15
_refine_diff_density_max 0.844
_refine_diff_density_min -1.387
_refine_diff_density_rms 0.139
_refine_ls_extinction_method none
_refine_ls_goodness_of_fit_ref 1.047
_refine_ls_hydrogen_treatment constr
_refine_ls_matrix_type full
_refine_ls_number_parameters 558
_refine_ls_number_reflns 7036
_refine_ls_number_restraints 14
_refine_ls_restrained_S_all 1.065
_refine_ls_R_factor_all 0.0421
_refine_ls_R_factor_gt 0.0317
_refine_ls_shift/su_max 0.000
_refine_ls_shift/su_mean 0.000
_refine_ls_structure_factor_coef Fsqd
_refine_ls_weighting_details 'w=1/[\s^2^(Fo^2^)+(0.0369P)^2^+4.3695P] where P=(Fo^2^+2Fc^2^)/3'
_refine_ls_weighting_scheme calc
_refine_ls_wR_factor_gt 0.0746
_refine_ls_wR_factor_ref 0.0787
_reflns_Friedel_coverage 0.000
_reflns_number_gt 5847
_reflns_number_total 7036
_reflns_threshold_expression 'I > 2\s(I)'
_cod_data_source_file d1dt00782c2.cif
_cod_data_source_block 190108c
_cod_depositor_comments 'Adding full bibliography for 7707172--7707173.cif.'
_cod_database_code 7707172
_shelx_shelxl_version_number 2018/3
_shelx_space_group_comment
;
The symmetry employed for this shelxl refinement is uniquely defined
by the following loop, which should always be used as a source of
symmetry information in preference to the above space-group names.
They are only intended as comments.
;
_shelx_estimated_absorpt_t_max 0.420
_shelx_estimated_absorpt_t_min 0.273
_olex2_refinement_description
;
1. Fixed Uiso
 At 1.2 times of:
  All C(H,H) groups
 At 1.5 times of:
  All O(H,H) groups
2. Restrained distances
 S3-O4 = S3-O5 = S3-O6
 1.45 with sigma of 0.02
 S3A-O4A = S3A-O5A = S3A-O6A
 1.45 with sigma of 0.02
 C3-C4 = C3A-C4A
 1.53 with sigma of 0.02
 C3-S3 = C3-S3A
 1.78 with sigma of 0.02
 C4-S4 = C4A-S4
 1.83 with sigma of 0.02
 O7-Cu4 \\sim O7-Cu4A
 with sigma of 0.02
 S5-Cu4 \\sim S5-Cu4A
 with sigma of 0.02
 S4-Cu4 \\sim S4-Cu4A
 with sigma of 0.02
3. Uiso/Uaniso restraints and constraints
Uanis(C4) = Uanis(C4A) = Uanis(C3) = Uanis(C3A)
Uanis(Cu4) = Uanis(Cu4A)
4. Others
 Sof(S3A)=Sof(O4A)=Sof(O5A)=Sof(O6A)=Sof(C3A)=Sof(H3AA)=Sof(H3AB)=Sof(C4A)=
 Sof(H4AA)=Sof(H4AB)=1-FVAR(1)
 Sof(C3)=Sof(H3A)=Sof(H3B)=Sof(C4)=Sof(H4A)=Sof(H4B)=Sof(S3)=Sof(O4)=Sof(O5)=
 Sof(O6)=FVAR(1)
 Sof(Cu4A)=1-FVAR(2)
 Sof(Cu4)=FVAR(2)
5.a Rotating group:
 O7(H7A,H7B), O15(H15A,H15B), O14(H14A,H14B)
5.b Secondary CH2 refined with riding coordinates:
 C6(H6A,H6B), C7(H7C,H7D), C12(H12A,H12B), C5(H5A,H5B), C8(H8A,H8B), C11(H11A,
 H11B), C1(H1A,H1B), C2(H2A,H2B), C10(H10A,H10B), C3(H3A,H3B), C9(H9A,H9B),
 C4(H4A,H4B), C3A(H3AA,H3AB), C4A(H4AA,H4AB)
;
_olex2_submission_special_instructions 'No special instructions were received'
_oxdiff_exptl_absorpt_empirical_details
;
Empirical correction (ABSPACK) includes:
- Absorption correction using spherical harmonics
- Frame scaling
;

loop_
_space_group_symop_operation_xyz
'x, y, z'
'-x, y+1/2, -z+1/2'
'-x, -y, -z'
'x, -y-1/2, z-1/2'

loop_
_atom_site_label
_atom_site_type_symbol
_atom_site_fract_x
_atom_site_fract_y
_atom_site_fract_z
_atom_site_U_iso_or_equiv
_atom_site_adp_type
_atom_site_occupancy
_atom_site_site_symmetry_order
_atom_site_calc_flag
_atom_site_refinement_flags_posn
_atom_site_refinement_flags_adp
_atom_site_refinement_flags_occupancy
_atom_site_disorder_assembly
_atom_site_disorder_group
Cu12 Cu 0.64724(4) 0.13291(3) 1.13763(3) 0.02210(13) Uani 1 1 d . . . . .
Cu3 Cu 0.12948(4) 0.03582(3) 0.63088(3) 0.02183(12) Uani 1 1 d . . . . .
Cu2 Cu -0.12062(4) 0.12902(3) 0.37805(3) 0.02396(13) Uani 1 1 d . . . . .
Cu7 Cu 0.23724(4) 0.78837(3) 0.74535(2) 0.02361(13) Uani 1 1 d . . . . .
Cu6 Cu 0.02483(4) 0.86143(3) 0.75923(3) 0.02370(13) Uani 1 1 d . . . . .
Cu1 Cu 0.55320(4) 0.14185(3) 0.27040(3) 0.02383(13) Uani 1 1 d . . . . .
Cu5 Cu -0.06196(5) 0.52144(3) 0.72931(3) 0.02616(13) Uani 1 1 d . . . . .
Cu11 Cu 0.39803(4) 0.03073(3) 0.87677(3) 0.02671(13) Uani 1 1 d . . . . .
Cu8 Cu 0.53016(5) 0.51349(3) 0.77574(3) 0.02798(14) Uani 1 1 d . . . . .
Cu9 Cu 0.73617(5) 0.59463(3) 0.74797(3) 0.02795(14) Uani 1 1 d . . . . .
Cu10 Cu 0.67024(5) 0.44639(3) 0.89794(3) 0.03080(14) Uani 1 1 d . . . . .
Cu4 Cu -0.15350(17) 0.44779(5) 0.60893(10) 0.0422(4) Uani 0.821(5) 1 d D . P A 1
S11 S 0.48475(8) -0.05951(5) 0.82293(5) 0.0136(2) Uani 1 1 d . . . . .
S4 S -0.16847(8) 0.33453(5) 0.65592(5) 0.0145(2) Uani 1 1 d D . . . .
S2 S -0.01269(8) 0.04804(5) 0.32760(5) 0.0130(2) Uani 1 1 d . . . . .
S9 S 0.69776(8) 0.33213(5) 0.85509(5) 0.0151(2) Uani 1 1 d . . . . .
S6 S 0.01125(8) 0.69141(5) 0.69253(5) 0.0177(2) Uani 1 1 d . . . . .
S7 S 0.45739(8) 0.68669(5) 0.80168(5) 0.0180(2) Uani 1 1 d . . . . .
S12 S 0.85628(8) -0.06427(6) 0.86218(5) 0.0216(2) Uani 1 1 d . . . . .
S5 S -0.21141(8) 0.55692(5) 0.64571(5) 0.0170(2) Uani 1 1 d D . . . .
S10 S 0.56393(9) 0.14184(6) 0.97093(5) 0.0228(2) Uani 1 1 d . . . . .
S1 S 0.35656(8) 0.08476(6) 0.36576(5) 0.0192(2) Uani 1 1 d . . . . .
S8 S 0.68320(8) 0.55870(5) 0.85062(5) 0.0164(2) Uani 1 1 d . . . . .
O18 O 0.5728(3) 0.17920(16) 1.03967(14) 0.0257(7) Uani 1 1 d . . . . .
O20 O 0.8690(2) -0.12982(16) 0.81743(15) 0.0252(7) Uani 1 1 d . . . . .
O2 O 0.3796(2) 0.01200(16) 0.33278(16) 0.0285(7) Uani 1 1 d . . . . .
O12 O 0.5214(2) 0.75433(15) 0.78520(16) 0.0268(7) Uani 1 1 d . . . . .
O10 O -0.0528(2) 0.76026(15) 0.70667(16) 0.0264(7) Uani 1 1 d . . . . .
O11 O 0.3391(3) 0.70373(18) 0.80738(18) 0.0384(8) Uani 1 1 d . . . . .
O3 O 0.3885(3) 0.0832(2) 0.44233(16) 0.0431(9) Uani 1 1 d . . . . .
O16 O 0.4519(3) 0.10834(18) 0.95151(17) 0.0378(8) Uani 1 1 d . . . . .
O9 O 0.1297(2) 0.70716(18) 0.68492(17) 0.0342(8) Uani 1 1 d . . . . .
O13 O 0.4704(3) 0.62576(16) 0.75188(15) 0.0341(8) Uani 1 1 d . . . . .
O1 O 0.4053(3) 0.14830(16) 0.33047(17) 0.0318(7) Uani 1 1 d . . . . .
O21 O 0.8694(3) -0.0823(2) 0.93770(15) 0.0410(9) Uani 1 1 d . . . . .
O19 O 0.9312(3) -0.00199(19) 0.84641(18) 0.0406(9) Uani 1 1 d . . . . .
O8 O -0.0015(3) 0.63371(16) 0.74537(15) 0.0344(8) Uani 1 1 d . . . . .
O7 O -0.1151(4) 0.4395(2) 0.50749(18) 0.0606(12) Uani 1 1 d D . . . .
H7A H -0.088602 0.484129 0.488003 0.091 Uiso 1 1 d R U . A .
H7B H -0.175668 0.424881 0.473604 0.091 Uiso 1 1 d R U . . .
O17 O 0.6528(3) 0.0892(2) 0.9652(2) 0.0563(11) Uani 1 1 d . . . . .
O15 O 0.6434(5) 0.4397(2) 1.0005(2) 0.0843(17) Uani 1 1 d . . . . .
H15A H 0.571719 0.425352 1.005139 0.127 Uiso 1 1 d R U . . .
H15B H 0.655855 0.483828 1.024952 0.127 Uiso 1 1 d R U . . .
C6 C -0.0466(3) 0.6586(2) 0.6071(2) 0.0196(9) Uani 1 1 d . . . . .
H6A H -0.032211 0.696407 0.572255 0.023 Uiso 1 1 calc R U . . .
H6B H -0.006349 0.613182 0.596473 0.023 Uiso 1 1 calc R U . . .
C7 C 0.5145(3) 0.6571(2) 0.8884(2) 0.0202(9) Uani 1 1 d . . . . .
H7C H 0.497733 0.695526 0.922102 0.024 Uiso 1 1 calc R U . . .
H7D H 0.476016 0.611245 0.899873 0.024 Uiso 1 1 calc R U . . .
C12 C 0.7158(3) -0.0300(2) 0.8406(2) 0.0193(9) Uani 1 1 d . . . . .
H12A H 0.708349 0.018126 0.864031 0.023 Uiso 1 1 calc R U . . .
H12B H 0.701260 -0.021717 0.789691 0.023 Uiso 1 1 calc R U . . .
C5 C -0.1733(3) 0.6412(2) 0.5978(2) 0.0191(9) Uani 1 1 d . . . . .
H5A H -0.198521 0.634571 0.547568 0.023 Uiso 1 1 calc R U . . .
H5B H -0.213444 0.684273 0.614136 0.023 Uiso 1 1 calc R U . . .
C8 C 0.6418(3) 0.6424(2) 0.8987(2) 0.0189(9) Uani 1 1 d . . . . .
H8A H 0.666560 0.635911 0.948977 0.023 Uiso 1 1 calc R U . . .
H8B H 0.680474 0.686206 0.882577 0.023 Uiso 1 1 calc R U . . .
C11 C 0.6288(3) -0.0847(2) 0.8630(2) 0.0204(9) Uani 1 1 d . . . . .
H11A H 0.631848 -0.084276 0.914419 0.024 Uiso 1 1 calc R U . . .
H11B H 0.646651 -0.135433 0.848546 0.024 Uiso 1 1 calc R U . . .
C1 C 0.2081(3) 0.1010(2) 0.3505(2) 0.0231(9) Uani 1 1 d . . . . .
H1A H 0.189884 0.143396 0.379408 0.028 Uiso 1 1 calc R U . . .
H1B H 0.188370 0.115097 0.301068 0.028 Uiso 1 1 calc R U . . .
C2 C 0.1355(4) 0.0341(2) 0.3666(3) 0.0294(10) Uani 1 1 d . . . . .
H2A H 0.138609 0.028083 0.417697 0.035 Uiso 1 1 calc R U . . .
H2B H 0.165139 -0.011523 0.347454 0.035 Uiso 1 1 calc R U . . .
C10 C 0.5700(4) 0.2164(3) 0.9075(2) 0.0388(12) Uani 1 1 d . . . . .
H10A H 0.561106 0.195358 0.859928 0.047 Uiso 1 1 calc R U . . .
H10B H 0.508016 0.251273 0.910960 0.047 Uiso 1 1 calc R U . . .
C3 C -0.0338(8) 0.2276(5) 0.5972(6) 0.0236(16) Uani 0.633(6) 1 d D . P A 1
H3A H -0.014795 0.209398 0.645494 0.028 Uiso 0.633(6) 1 calc R U P A 1
H3B H 0.021050 0.265916 0.588412 0.028 Uiso 0.633(6) 1 calc R U P A 1
C9 C 0.6778(4) 0.2574(3) 0.9197(2) 0.0336(11) Uani 1 1 d . . . . .
H9A H 0.739089 0.221301 0.919457 0.040 Uiso 1 1 calc R U . . .
H9B H 0.684083 0.279857 0.966663 0.040 Uiso 1 1 calc R U . . .
C4 C -0.1502(8) 0.2614(6) 0.5893(4) 0.0236(16) Uani 0.633(6) 1 d D . P A 1
H4A H -0.205144 0.221594 0.593074 0.028 Uiso 0.633(6) 1 calc R U P A 1
H4B H -0.165759 0.283346 0.542195 0.028 Uiso 0.633(6) 1 calc R U P A 1
O14 O 0.7357(3) 0.7119(2) 0.7481(2) 0.0504(11) Uani 1 1 d . . . . .
H14A H 0.803780 0.729314 0.746507 0.076 Uiso 1 1 d R U . . .
H14B H 0.711047 0.729294 0.786445 0.076 Uiso 1 1 d R U . . .
S3 S -0.0268(3) 0.15175(16) 0.53681(14) 0.0163(6) Uani 0.633(6) 1 d D . P A 1
O4 O -0.0339(7) 0.1858(7) 0.4659(5) 0.026(2) Uani 0.633(6) 1 d D . P A 1
O5 O 0.0838(5) 0.1156(3) 0.5560(3) 0.0269(13) Uani 0.633(6) 1 d D . P A 1
O6 O -0.1215(4) 0.1027(3) 0.5447(3) 0.0334(14) Uani 0.633(6) 1 d D . P A 1
S3A S 0.0131(5) 0.1727(3) 0.5302(3) 0.0213(11) Uani 0.367(6) 1 d D . P A 2
O4A O -0.0779(12) 0.1761(13) 0.4710(9) 0.035(5) Uani 0.367(6) 1 d D . P A 2
O5A O 0.0098(10) 0.1027(5) 0.5699(5) 0.037(3) Uani 0.367(6) 1 d D . P A 2
O6A O 0.1232(7) 0.1864(5) 0.5075(5) 0.036(3) Uani 0.367(6) 1 d D . P A 2
C3A C -0.0148(14) 0.2469(10) 0.5901(12) 0.0236(16) Uani 0.367(6) 1 d D . P A 2
H3AA H 0.035979 0.241395 0.633910 0.028 Uiso 0.367(6) 1 calc R U P A 2
H3AB H 0.001419 0.295070 0.569193 0.028 Uiso 0.367(6) 1 calc R U P A 2
C4A C -0.1362(13) 0.2475(10) 0.6076(8) 0.0236(16) Uani 0.367(6) 1 d D . P A 2
H4AA H -0.148552 0.203740 0.636471 0.028 Uiso 0.367(6) 1 calc R U P A 2
H4AB H -0.187543 0.243875 0.563826 0.028 Uiso 0.367(6) 1 calc R U P A 2
Cu4A Cu -0.1947(7) 0.4422(3) 0.5832(4) 0.0422(4) Uani 0.179(5) 1 d D . P A 2

loop_
_atom_site_aniso_label
_atom_site_aniso_U_11
_atom_site_aniso_U_22
_atom_site_aniso_U_33
_atom_site_aniso_U_23
_atom_site_aniso_U_13
_atom_site_aniso_U_12
Cu12 0.0149(3) 0.0276(3) 0.0241(3) 0.0041(2) 0.0037(2) -0.0051(2)
Cu3 0.0148(3) 0.0226(3) 0.0283(3) 0.0017(2) 0.0036(2) -0.0053(2)
Cu2 0.0199(3) 0.0281(3) 0.0242(3) -0.0063(2) 0.0040(2) 0.0046(2)
Cu7 0.0247(3) 0.0268(3) 0.0200(3) -0.0010(2) 0.0052(2) -0.0018(2)
Cu6 0.0208(3) 0.0229(3) 0.0261(3) 0.0061(2) -0.0022(2) 0.0005(2)
Cu1 0.0219(3) 0.0247(3) 0.0240(3) -0.0042(2) -0.0011(2) -0.0025(2)
Cu5 0.0272(3) 0.0233(3) 0.0271(3) 0.0106(2) -0.0005(2) -0.0012(2)
Cu11 0.0206(3) 0.0251(3) 0.0341(3) -0.0077(2) 0.0020(2) 0.0051(2)
Cu8 0.0274(3) 0.0228(3) 0.0322(3) -0.0118(2) -0.0028(2) 0.0033(2)
Cu9 0.0298(3) 0.0332(3) 0.0225(3) 0.0028(2) 0.0098(2) 0.0038(2)
Cu10 0.0376(3) 0.0188(3) 0.0372(3) -0.0011(2) 0.0091(3) 0.0022(2)
Cu4 0.0773(10) 0.0224(4) 0.0316(8) 0.0039(4) 0.0248(7) 0.0058(4)
S11 0.0095(5) 0.0157(5) 0.0155(4) 0.0015(4) 0.0017(4) 0.0000(4)
S4 0.0134(5) 0.0146(5) 0.0157(4) -0.0045(4) 0.0029(4) 0.0018(4)
S2 0.0088(4) 0.0130(4) 0.0174(5) -0.0003(4) 0.0017(4) -0.0013(4)
S9 0.0171(5) 0.0138(4) 0.0147(4) 0.0031(4) 0.0022(4) -0.0017(4)
S6 0.0194(5) 0.0120(5) 0.0220(5) -0.0032(4) 0.0034(4) -0.0046(4)
S7 0.0169(5) 0.0137(5) 0.0236(5) 0.0042(4) 0.0040(4) 0.0058(4)
S12 0.0104(5) 0.0342(6) 0.0207(5) -0.0071(5) 0.0046(4) -0.0020(4)
S5 0.0154(5) 0.0165(5) 0.0192(5) 0.0045(4) 0.0030(4) -0.0026(4)
S10 0.0314(6) 0.0195(5) 0.0183(5) -0.0016(4) 0.0062(4) -0.0107(4)
S1 0.0110(5) 0.0271(5) 0.0197(5) 0.0016(4) 0.0024(4) -0.0028(4)
S8 0.0142(5) 0.0163(5) 0.0189(5) -0.0022(4) 0.0029(4) 0.0054(4)
O18 0.0398(19) 0.0216(15) 0.0149(13) 0.0010(12) -0.0002(13) -0.0044(13)
O20 0.0178(15) 0.0287(16) 0.0303(16) -0.0054(14) 0.0081(13) 0.0022(13)
O2 0.0213(16) 0.0246(16) 0.0417(18) -0.0028(14) 0.0128(14) 0.0010(13)
O12 0.0249(16) 0.0172(15) 0.0386(17) 0.0112(14) 0.0042(14) 0.0008(12)
O10 0.0237(16) 0.0177(14) 0.0374(17) -0.0100(13) 0.0023(14) -0.0003(12)
O11 0.0192(17) 0.0406(19) 0.057(2) 0.0250(17) 0.0102(15) 0.0115(14)
O3 0.0314(19) 0.074(3) 0.0226(16) -0.0021(17) -0.0029(14) 0.0024(18)
O16 0.035(2) 0.0396(19) 0.0374(18) -0.0107(16) -0.0019(15) -0.0100(16)
O9 0.0173(16) 0.0378(18) 0.0483(19) -0.0190(16) 0.0067(14) -0.0085(14)
O13 0.054(2) 0.0224(16) 0.0238(16) -0.0020(13) -0.0060(15) 0.0105(15)
O1 0.0254(17) 0.0234(16) 0.0499(19) 0.0024(15) 0.0181(15) -0.0061(13)
O21 0.0230(17) 0.079(3) 0.0208(16) -0.0011(17) 0.0009(14) 0.0075(17)
O19 0.0271(18) 0.040(2) 0.059(2) -0.0210(18) 0.0245(17) -0.0166(15)
O8 0.060(2) 0.0206(15) 0.0211(15) 0.0016(13) -0.0038(15) -0.0130(15)
O7 0.085(3) 0.071(3) 0.0278(19) 0.0018(19) 0.014(2) -0.016(2)
O17 0.040(2) 0.049(2) 0.082(3) -0.020(2) 0.015(2) 0.0085(18)
O15 0.155(5) 0.052(3) 0.059(3) -0.014(2) 0.068(3) -0.028(3)
C6 0.025(2) 0.017(2) 0.0177(19) -0.0008(17) 0.0065(17) -0.0060(17)
C7 0.025(2) 0.017(2) 0.0196(19) 0.0019(17) 0.0105(17) 0.0082(17)
C12 0.014(2) 0.020(2) 0.025(2) -0.0034(18) 0.0047(17) -0.0017(16)
C5 0.020(2) 0.019(2) 0.0169(19) 0.0056(17) -0.0009(17) -0.0005(17)
C8 0.022(2) 0.0153(19) 0.0186(19) -0.0036(17) -0.0009(17) 0.0021(17)
C11 0.012(2) 0.023(2) 0.025(2) 0.0060(18) -0.0015(17) 0.0032(17)
C1 0.014(2) 0.022(2) 0.034(2) -0.0005(19) 0.0037(18) -0.0013(17)
C2 0.015(2) 0.031(2) 0.043(3) 0.016(2) 0.0010(19) -0.0027(18)
C10 0.044(3) 0.047(3) 0.023(2) 0.008(2) -0.002(2) -0.010(2)
C3 0.022(3) 0.025(4) 0.024(3) -0.018(3) 0.002(2) 0.0021(17)
C9 0.042(3) 0.033(3) 0.025(2) 0.015(2) -0.002(2) -0.012(2)
C4 0.022(3) 0.025(4) 0.024(3) -0.018(3) 0.002(2) 0.0021(17)
O14 0.038(2) 0.0273(19) 0.093(3) -0.0017(18) 0.038(2) -0.0002(15)
S3 0.0229(15) 0.0109(12) 0.0152(10) 0.0011(9) 0.0030(10) 0.0051(10)
O4 0.040(5) 0.020(3) 0.014(3) 0.002(2) -0.005(4) -0.005(5)
O5 0.024(3) 0.027(3) 0.030(3) 0.008(2) 0.004(2) 0.013(2)
O6 0.033(3) 0.021(3) 0.048(3) 0.001(2) 0.011(2) -0.005(2)
S3A 0.027(3) 0.020(3) 0.0168(18) -0.0032(17) 0.0017(19) 0.0097(19)
O4A 0.037(10) 0.038(10) 0.027(7) -0.016(6) -0.016(7) 0.017(8)
O5A 0.040(7) 0.022(5) 0.048(6) 0.005(5) -0.002(5) 0.011(5)
O6A 0.029(5) 0.038(5) 0.045(5) -0.004(4) 0.021(4) 0.007(4)
C3A 0.022(3) 0.025(4) 0.024(3) -0.018(3) 0.002(2) 0.0021(17)
C4A 0.022(3) 0.025(4) 0.024(3) -0.018(3) 0.002(2) 0.0021(17)
Cu4A 0.0773(10) 0.0224(4) 0.0316(8) 0.0039(4) 0.0248(7) 0.0058(4)

loop_
_atom_type_symbol
_atom_type_description
_atom_type_scat_dispersion_real
_atom_type_scat_dispersion_imag
_atom_type_scat_source
C C 0.0033 0.0016 'International Tables Vol C Tables 4.2.6.8 and 6.1.1.4'
H H 0.0000 0.0000 'International Tables Vol C Tables 4.2.6.8 and 6.1.1.4'
Cu Cu 0.3201 1.2651 'International Tables Vol C Tables 4.2.6.8 and 6.1.1.4'
O O 0.0106 0.0060 'International Tables Vol C Tables 4.2.6.8 and 6.1.1.4'
S S 0.1246 0.1234 'International Tables Vol C Tables 4.2.6.8 and 6.1.1.4'

loop_
_geom_angle_atom_site_label_1
_geom_angle_atom_site_label_2
_geom_angle_atom_site_label_3
_geom_angle
_geom_angle_site_symmetry_1
_geom_angle_site_symmetry_3
_geom_angle_publ_flag
Cu7 Cu12 Cu1 59.415(17) 3_667 1_556 ?
Cu7 Cu12 Cu11 128.41(2) 3_667 3_657 ?
Cu7 Cu12 Cu4 93.45(4) 3_667 4_666 ?
Cu1 Cu12 Cu11 92.81(2) 1_556 3_657 ?
Cu4 Cu12 Cu1 127.51(4) 4_666 1_556 ?
Cu4 Cu12 Cu11 68.89(3) 4_666 3_657 ?
S11 Cu12 Cu7 108.57(3) 3_657 3_667 ?
S11 Cu12 Cu1 51.46(3) 3_657 1_556 ?
S11 Cu12 Cu11 48.15(3) 3_657 3_657 ?
S11 Cu12 Cu4 113.72(4) 3_657 4_666 ?
S11 Cu12 S4 143.81(4) 3_657 4_666 ?
S11 Cu12 Cu4A 113.80(11) 3_657 4_666 ?
S4 Cu12 Cu7 51.85(3) 4_666 3_667 ?
S4 Cu12 Cu1 108.98(3) 4_666 1_556 ?
S4 Cu12 Cu11 115.37(3) 4_666 3_657 ?
S4 Cu12 Cu4 49.27(4) 4_666 4_666 ?
S4 Cu12 Cu4A 57.20(16) 4_666 4_666 ?
O18 Cu12 Cu7 127.33(8) . 3_667 ?
O18 Cu12 Cu1 125.34(9) . 1_556 ?
O18 Cu12 Cu11 104.25(8) . 3_657 ?
O18 Cu12 Cu4 107.01(10) . 4_666 ?
O18 Cu12 S11 106.38(9) . 3_657 ?
O18 Cu12 S4 109.30(9) . 4_666 ?
O18 Cu12 Cu4A 95.4(2) . 4_666 ?
Cu2 Cu3 Cu10 58.695(17) 3_556 2_646 ?
Cu5 Cu3 Cu2 87.29(2) 2_546 3_556 ?
Cu5 Cu3 Cu10 116.30(2) 2_546 2_646 ?
Cu9 Cu3 Cu2 115.26(2) 2_646 3_556 ?
Cu9 Cu3 Cu5 58.528(18) 2_646 2_546 ?
Cu9 Cu3 Cu10 87.64(2) 2_646 2_646 ?
S2 Cu3 Cu2 48.64(3) 3_556 3_556 ?
S2 Cu3 Cu5 50.40(3) 3_556 2_546 ?
S2 Cu3 Cu9 105.78(3) 3_556 2_646 ?
S2 Cu3 Cu10 104.85(3) 3_556 2_646 ?
S2 Cu3 S8 135.15(4) 3_556 2_646 ?
S8 Cu3 Cu2 102.52(3) 2_646 3_556 ?
S8 Cu3 Cu5 104.73(3) 2_646 2_546 ?
S8 Cu3 Cu9 49.95(3) 2_646 2_646 ?
S8 Cu3 Cu10 47.37(3) 2_646 2_646 ?
O5 Cu3 Cu2 130.51(15) . 3_556 ?
O5 Cu3 Cu5 128.76(15) . 2_546 ?
O5 Cu3 Cu9 112.82(15) . 2_646 ?
O5 Cu3 Cu10 113.32(15) . 2_646 ?
O5 Cu3 S2 125.62(17) . 3_556 ?
O5 Cu3 S8 99.19(17) . 2_646 ?
Cu3 Cu2 Cu7 115.96(2) 3_556 3_566 ?
Cu3 Cu2 Cu6 91.21(2) 3_556 3_566 ?
Cu7 Cu2 Cu6 58.117(17) 3_566 3_566 ?
Cu10 Cu2 Cu3 61.342(18) 4_465 3_556 ?
Cu10 Cu2 Cu7 90.18(2) 4_465 3_566 ?
Cu10 Cu2 Cu6 124.66(2) 4_465 3_566 ?
S2 Cu2 Cu3 49.32(3) . 3_556 ?
S2 Cu2 Cu7 102.69(3) . 3_566 ?
S2 Cu2 Cu6 49.86(3) . 3_566 ?
S2 Cu2 Cu10 108.04(3) . 4_465 ?
S2 Cu2 S9 134.75(4) . 4_465 ?
S9 Cu2 Cu3 105.43(3) 4_465 3_556 ?
S9 Cu2 Cu7 49.53(3) 4_465 3_566 ?
S9 Cu2 Cu6 105.85(3) 4_465 3_566 ?
S9 Cu2 Cu10 49.26(3) 4_465 4_465 ?
O4 Cu2 Cu3 122.2(3) . 3_556 ?
O4 Cu2 Cu7 121.8(3) . 3_566 ?
O4 Cu2 Cu6 117.6(2) . 3_566 ?
O4 Cu2 Cu10 117.7(2) . 4_465 ?
O4 Cu2 S2 113.4(3) . . ?
O4 Cu2 S9 111.9(3) . 4_465 ?
O4A Cu2 S2 124.2(5) . . ?
Cu12 Cu7 Cu2 120.83(2) 3_667 3_566 ?
Cu12 Cu7 Cu6 93.15(2) 3_667 . ?
Cu6 Cu7 Cu2 61.127(17) . 3_566 ?
Cu1 Cu7 Cu12 61.143(18) 3_666 3_667 ?
Cu1 Cu7 Cu2 92.01(2) 3_666 3_566 ?
Cu1 Cu7 Cu6 127.38(2) 3_666 . ?
S4 Cu7 Cu12 50.90(3) 2_556 3_667 ?
S4 Cu7 Cu2 106.90(3) 2_556 3_566 ?
S4 Cu7 Cu6 50.10(3) 2_556 . ?
S4 Cu7 Cu1 109.73(3) 2_556 3_666 ?
S9 Cu7 Cu12 107.81(3) 2_656 3_667 ?
S9 Cu7 Cu2 49.03(3) 2_656 3_566 ?
S9 Cu7 Cu6 108.30(3) 2_656 . ?
S9 Cu7 Cu1 50.97(3) 2_656 3_666 ?
S9 Cu7 S4 139.06(4) 2_656 2_556 ?
O11 Cu7 Cu12 74.39(10) . 3_667 ?
O11 Cu7 Cu2 160.62(10) . 3_566 ?
O11 Cu7 Cu6 134.15(9) . . ?
O11 Cu7 Cu1 85.30(9) . 3_666 ?
O11 Cu7 S4 92.02(10) . 2_556 ?
O11 Cu7 S9 117.54(9) . 2_656 ?
O9 Cu7 Cu12 160.72(9) . 3_667 ?
O9 Cu7 Cu2 73.70(9) . 3_566 ?
O9 Cu7 Cu6 83.00(8) . . ?
O9 Cu7 Cu1 135.04(9) . 3_666 ?
O9 Cu7 S4 115.19(9) . 2_556 ?
O9 Cu7 S9 91.29(9) . 2_656 ?
O9 Cu7 O11 94.74(14) . . ?
Cu7 Cu6 Cu2 60.758(18) . 3_566 ?
Cu5 Cu6 Cu2 86.46(2) 2_556 3_566 ?
Cu5 Cu6 Cu7 108.78(2) 2_556 . ?
S4 Cu6 Cu2 107.44(3) 2_556 3_566 ?
S4 Cu6 Cu7 51.07(3) 2_556 . ?
S4 Cu6 Cu5 93.35(3) 2_556 2_556 ?
S4 Cu6 S2 129.65(4) 2_556 3_566 ?
S4 Cu6 O20 105.10(8) 2_556 1_465 ?
S2 Cu6 Cu2 47.76(3) 3_566 3_566 ?
S2 Cu6 Cu7 103.24(3) 3_566 . ?
S2 Cu6 Cu5 50.14(3) 3_566 2_556 ?
O20 Cu6 Cu2 147.46(7) 1_465 3_566 ?
O20 Cu6 Cu7 148.29(8) 1_465 . ?
O20 Cu6 Cu5 91.31(7) 1_465 2_556 ?
O20 Cu6 S2 108.46(8) 1_465 3_566 ?
O10 Cu6 Cu2 80.44(8) . 3_566 ?
O10 Cu6 Cu7 85.24(8) . . ?
O10 Cu6 Cu5 152.97(8) . 2_556 ?
O10 Cu6 S4 113.07(8) . 2_556 ?
O10 Cu6 S2 105.00(8) . 3_566 ?
O10 Cu6 O20 87.32(11) . 1_465 ?
Cu7 Cu1 Cu12 59.443(17) 3_666 1_554 ?
Cu8 Cu1 Cu12 91.60(2) 4_565 1_554 ?
Cu8 Cu1 Cu7 122.03(2) 4_565 3_666 ?
S11 Cu1 Cu12 49.64(3) 3_656 1_554 ?
S11 Cu1 Cu7 106.85(3) 3_656 3_666 ?
S11 Cu1 Cu8 52.07(3) 3_656 4_565 ?
S9 Cu1 Cu12 106.87(3) 4_565 1_554 ?
S9 Cu1 Cu7 51.68(3) 4_565 3_666 ?
S9 Cu1 Cu8 104.34(3) 4_565 4_565 ?
S9 Cu1 S11 137.82(4) 4_565 3_656 ?
O12 Cu1 Cu12 78.95(8) 3_666 1_554 ?
O12 Cu1 Cu7 84.02(8) 3_666 3_666 ?
O12 Cu1 Cu8 142.67(8) 3_666 4_565 ?
O12 Cu1 S11 97.41(8) 3_666 3_656 ?
O12 Cu1 S9 112.98(8) 3_666 4_565 ?
O1 Cu1 Cu12 150.51(9) . 1_554 ?
O1 Cu1 Cu7 142.88(8) . 3_666 ?
O1 Cu1 Cu8 86.79(8) . 4_565 ?
O1 Cu1 S11 109.59(8) . 3_656 ?
O1 Cu1 S9 102.04(9) . 4_565 ?
O1 Cu1 O12 84.59(11) . 3_666 ?
Cu3 Cu5 Cu6 94.32(2) 2_556 2_546 ?
Cu9 Cu5 Cu3 60.033(18) 1_455 2_556 ?
Cu9 Cu5 Cu6 125.17(2) 1_455 2_546 ?
Cu4 Cu5 Cu3 133.16(3) . 2_556 ?
Cu4 Cu5 Cu6 68.58(3) . 2_546 ?
Cu4 Cu5 Cu9 93.76(4) . 1_455 ?
S2 Cu5 Cu3 50.10(3) 4_566 2_556 ?
S2 Cu5 Cu6 51.36(3) 4_566 2_546 ?
S2 Cu5 Cu9 106.93(3) 4_566 1_455 ?
S2 Cu5 Cu4 117.82(4) 4_566 . ?
S2 Cu5 S5 144.55(4) 4_566 . ?
S2 Cu5 O19 107.01(8) 4_566 2_656 ?
S5 Cu5 Cu3 109.23(3) . 2_556 ?
S5 Cu5 Cu6 114.64(3) . 2_546 ?
S5 Cu5 Cu9 50.24(3) . 1_455 ?
S5 Cu5 Cu4 50.60(4) . . ?
O19 Cu5 Cu3 152.36(9) 2_656 2_556 ?
O19 Cu5 Cu6 75.97(8) 2_656 2_546 ?
O19 Cu5 Cu9 145.94(8) 2_656 1_455 ?
O19 Cu5 Cu4 67.73(10) 2_656 . ?
O19 Cu5 S5 98.28(9) 2_656 . ?
O8 Cu5 Cu3 84.97(9) . 2_556 ?
O8 Cu5 Cu6 150.09(10) . 2_546 ?
O8 Cu5 Cu9 80.10(10) . 1_455 ?
O8 Cu5 Cu4 131.25(8) . . ?
O8 Cu5 S2 110.11(8) . 4_566 ?
O8 Cu5 S5 93.56(9) . . ?
O8 Cu5 O19 90.92(13) . 2_656 ?
Cu12 Cu11 Cu4A 51.56(10) 3_657 2_546 ?
Cu9 Cu11 Cu12 103.31(2) 2_646 3_657 ?
Cu9 Cu11 Cu4A 91.65(17) 2_646 2_546 ?
S11 Cu11 Cu12 48.69(3) . 3_657 ?
S11 Cu11 Cu9 98.40(3) . 2_646 ?
S11 Cu11 S5 124.27(4) . 2_546 ?
S11 Cu11 Cu4A 99.82(10) . 2_546 ?
S5 Cu11 Cu12 91.16(3) 2_546 3_657 ?
S5 Cu11 Cu9 48.55(3) 2_546 2_646 ?
S5 Cu11 Cu4A 50.39(15) 2_546 2_546 ?
O16 Cu11 Cu12 140.40(10) . 3_657 ?
O16 Cu11 Cu9 113.58(10) . 2_646 ?
O16 Cu11 S11 133.41(10) . . ?
O16 Cu11 S5 102.32(10) . 2_546 ?
O16 Cu11 Cu4A 111.61(15) . 2_546 ?
Cu1 Cu8 Cu9 113.00(2) 4_566 . ?
Cu1 Cu8 Cu10 64.990(19) 4_566 . ?
Cu10 Cu8 Cu9 86.19(2) . . ?
S11 Cu8 Cu1 53.13(3) 2_656 4_566 ?
S11 Cu8 Cu9 96.60(3) 2_656 . ?
S11 Cu8 Cu10 113.63(3) 2_656 . ?
S11 Cu8 S8 133.04(4) 2_656 . ?
S8 Cu8 Cu1 107.03(3) . 4_566 ?
S8 Cu8 Cu9 47.91(3) . . ?
S8 Cu8 Cu10 47.66(3) . . ?
O2 Cu8 Cu1 84.60(8) 4_566 4_566 ?
O2 Cu8 Cu9 156.01(8) 4_566 . ?
O2 Cu8 Cu10 87.03(8) 4_566 . ?
O2 Cu8 S11 107.19(8) 4_566 2_656 ?
O2 Cu8 S8 112.85(9) 4_566 . ?
O13 Cu8 Cu1 161.28(8) . 4_566 ?
O13 Cu8 Cu9 76.74(10) . . ?
O13 Cu8 Cu10 133.20(8) . . ?
O13 Cu8 S11 111.43(8) . 2_656 ?
O13 Cu8 S8 91.39(9) . . ?
O13 Cu8 O2 91.44(12) . 4_566 ?
Cu3 Cu9 Cu11 135.57(3) 2_656 2_656 ?
Cu3 Cu9 Cu8 94.33(2) 2_656 . ?
Cu5 Cu9 Cu3 61.438(18) 1_655 2_656 ?
Cu5 Cu9 Cu11 96.42(2) 1_655 2_656 ?
Cu5 Cu9 Cu8 122.95(3) 1_655 . ?
Cu11 Cu9 Cu8 64.504(19) 2_656 . ?
S5 Cu9 Cu3 114.11(3) 1_655 2_656 ?
S5 Cu9 Cu5 53.82(3) 1_655 1_655 ?
S5 Cu9 Cu11 49.95(3) 1_655 2_656 ?
S5 Cu9 Cu8 109.79(3) 1_655 . ?
S8 Cu9 Cu3 51.20(3) . 2_656 ?
S8 Cu9 Cu5 108.62(3) . 1_655 ?
S8 Cu9 Cu11 114.55(3) . 2_656 ?
S8 Cu9 Cu8 50.92(3) . . ?
S8 Cu9 S5 145.67(5) . 1_655 ?
O14 Cu9 Cu3 111.60(11) . 2_656 ?
O14 Cu9 Cu5 117.89(9) . 1_655 ?
O14 Cu9 Cu11 112.82(11) . 2_656 ?
O14 Cu9 Cu8 119.05(9) . . ?
O14 Cu9 S5 107.74(10) . 1_655 ?
O14 Cu9 S8 106.59(10) . . ?
Cu2 Cu10 Cu3 59.964(18) 4_666 2_656 ?
Cu2 Cu10 Cu8 119.99(2) 4_666 . ?
Cu8 Cu10 Cu3 91.73(2) . 2_656 ?
S9 Cu10 Cu3 105.21(3) . 2_656 ?
S9 Cu10 Cu2 50.43(3) . 4_666 ?
S9 Cu10 Cu8 100.09(3) . . ?
S8 Cu10 Cu3 48.93(3) . 2_656 ?
S8 Cu10 Cu2 105.17(3) . 4_666 ?
S8 Cu10 Cu8 51.10(3) . . ?
S8 Cu10 S9 131.00(4) . . ?
O15 Cu10 Cu3 115.75(15) . 2_656 ?
O15 Cu10 Cu2 109.78(17) . 4_666 ?
O15 Cu10 Cu8 130.20(17) . . ?
O15 Cu10 S9 110.32(13) . . ?
O15 Cu10 S8 118.41(13) . . ?
Cu5 Cu4 Cu12 109.46(4) . 4_465 ?
S4 Cu4 Cu12 50.53(4) . 4_465 ?
S4 Cu4 Cu5 98.05(7) . . ?
S5 Cu4 Cu12 94.61(5) . 4_465 ?
S5 Cu4 Cu5 54.81(5) . . ?
S5 Cu4 S4 128.90(6) . . ?
O7 Cu4 Cu12 115.29(16) . 4_465 ?
O7 Cu4 Cu5 135.24(15) . . ?
O7 Cu4 S4 110.69(13) . . ?
O7 Cu4 S5 118.61(13) . . ?
Cu12 S11 Cu1 78.90(3) 3_657 3_656 ?
Cu12 S11 Cu8 128.37(4) 3_657 2_646 ?
Cu11 S11 Cu12 83.16(4) . 3_657 ?
Cu11 S11 Cu1 138.94(5) . 3_656 ?
Cu11 S11 Cu8 88.51(4) . 2_646 ?
Cu8 S11 Cu1 74.80(3) 2_646 3_656 ?
C11 S11 Cu12 112.10(13) . 3_657 ?
C11 S11 Cu1 104.48(14) . 3_656 ?
C11 S11 Cu11 116.48(14) . . ?
C11 S11 Cu8 117.10(13) . 2_646 ?
Cu12 S4 Cu7 77.25(4) 4_465 2_546 ?
Cu12 S4 Cu4A 69.18(19) 4_465 . ?
Cu7 S4 Cu4A 137.38(14) 2_546 . ?
Cu6 S4 Cu12 134.11(5) 2_546 4_465 ?
Cu6 S4 Cu7 78.84(3) 2_546 2_546 ?
Cu6 S4 Cu4A 106.4(2) 2_546 . ?
Cu4 S4 Cu12 80.21(6) . 4_465 ?
Cu4 S4 Cu7 135.20(5) . 2_546 ?
Cu4 S4 Cu6 90.26(7) . 2_546 ?
C4 S4 Cu12 105.6(3) . 4_465 ?
C4 S4 Cu7 113.2(4) . 2_546 ?
C4 S4 Cu6 119.8(3) . 2_546 ?
C4 S4 Cu4 109.9(3) . . ?
C4A S4 Cu4A 113.9(6) . . ?
Cu3 S2 Cu6 136.80(4) 3_556 3_566 ?
Cu3 S2 Cu5 79.50(3) 3_556 4_565 ?
Cu2 S2 Cu3 82.05(4) . 3_556 ?
Cu2 S2 Cu6 82.38(4) . 3_566 ?
Cu2 S2 Cu5 127.19(4) . 4_565 ?
Cu5 S2 Cu6 78.50(3) 4_565 3_566 ?
C2 S2 Cu3 111.95(14) . 3_556 ?
C2 S2 Cu2 119.25(16) . . ?
C2 S2 Cu6 110.85(14) . 3_566 ?
C2 S2 Cu5 113.55(16) . 4_565 ?
Cu2 S9 Cu7 81.45(4) 4_666 2_646 ?
Cu1 S9 Cu2 134.79(5) 4_566 4_666 ?
Cu1 S9 Cu7 77.35(3) 4_566 2_646 ?
Cu10 S9 Cu2 80.30(4) . 4_666 ?
Cu10 S9 Cu7 134.16(5) . 2_646 ?
Cu10 S9 Cu1 86.59(4) . 4_566 ?
C9 S9 Cu2 106.77(15) . 4_666 ?
C9 S9 Cu7 113.34(17) . 2_646 ?
C9 S9 Cu1 118.23(16) . 4_566 ?
C9 S9 Cu10 112.11(17) . . ?
O10 S6 C6 106.46(18) . . ?
O9 S6 O10 112.59(18) . . ?
O9 S6 C6 104.13(19) . . ?
O8 S6 O10 110.87(19) . . ?
O8 S6 O9 112.7(2) . . ?
O8 S6 C6 109.69(17) . . ?
O12 S7 C7 106.62(19) . . ?
O11 S7 O12 112.08(18) . . ?
O11 S7 C7 104.88(19) . . ?
O13 S7 O12 111.55(19) . . ?
O13 S7 O11 112.5(2) . . ?
O13 S7 C7 108.80(18) . . ?
O20 S12 O19 111.80(18) . . ?
O20 S12 C12 107.41(18) . . ?
O21 S12 O20 113.0(2) . . ?
O21 S12 O19 111.6(2) . . ?
O21 S12 C12 106.69(19) . . ?
O19 S12 C12 105.8(2) . . ?
Cu5 S5 Cu4A 90.3(2) . . ?
Cu11 S5 Cu5 136.70(5) 2_556 . ?
Cu11 S5 Cu4A 82.5(2) 2_556 . ?
Cu9 S5 Cu5 75.94(4) 1_455 . ?
Cu9 S5 Cu11 81.51(4) 1_455 2_556 ?
Cu9 S5 Cu4A 138.28(13) 1_455 . ?
Cu4 S5 Cu5 74.59(7) . . ?
Cu4 S5 Cu11 95.64(7) . 2_556 ?
Cu4 S5 Cu9 132.66(6) . 1_455 ?
C5 S5 Cu5 110.13(13) . . ?
C5 S5 Cu11 111.74(13) . 2_556 ?
C5 S5 Cu9 107.53(14) . 1_455 ?
C5 S5 Cu4 117.03(14) . . ?
C5 S5 Cu4A 114.18(18) . . ?
O18 S10 O16 112.04(19) . . ?
O18 S10 C10 105.1(2) . . ?
O16 S10 C10 103.9(2) . . ?
O17 S10 O18 113.1(2) . . ?
O17 S10 O16 112.1(2) . . ?
O17 S10 C10 109.9(3) . . ?
O2 S1 C1 107.75(18) . . ?
O3 S1 O2 111.5(2) . . ?
O3 S1 O1 113.6(2) . . ?
O3 S1 C1 107.5(2) . . ?
O1 S1 O2 111.98(18) . . ?
O1 S1 C1 103.99(19) . . ?
Cu3 S8 Cu8 136.43(5) 2_656 . ?
Cu9 S8 Cu3 78.85(4) . 2_656 ?
Cu9 S8 Cu8 81.17(4) . . ?
Cu10 S8 Cu3 83.70(4) . 2_656 ?
Cu10 S8 Cu8 81.25(4) . . ?
Cu10 S8 Cu9 131.47(5) . . ?
C8 S8 Cu3 112.81(13) . 2_656 ?
C8 S8 Cu8 110.21(13) . . ?
C8 S8 Cu9 109.02(14) . . ?
C8 S8 Cu10 119.49(14) . . ?
S10 O18 Cu12 125.85(18) . . ?
S12 O20 Cu6 119.02(16) . 1_645 ?
S1 O2 Cu8 125.49(17) . 4_565 ?
S7 O12 Cu1 125.45(17) . 3_666 ?
S6 O10 Cu6 123.85(17) . . ?
S7 O11 Cu7 125.58(19) . . ?
S10 O16 Cu11 130.8(2) . . ?
S6 O9 Cu7 126.26(18) . . ?
S7 O13 Cu8 127.65(17) . . ?
S1 O1 Cu1 125.40(18) . . ?
S12 O19 Cu5 137.81(19) . 2_646 ?
S6 O8 Cu5 128.48(17) . . ?
Cu4 O7 H7A 115.7 . . ?
Cu4 O7 H7B 115.1 . . ?
H7A O7 H7B 103.2 . . ?
Cu4A O7 H7A 121.3 . . ?
Cu4A O7 H7B 96.8 . . ?
Cu10 O15 H15A 111.8 . . ?
Cu10 O15 H15B 113.9 . . ?
H15A O15 H15B 106.7 . . ?
S6 C6 H6A 108.3 . . ?
S6 C6 H6B 108.3 . . ?
H6A C6 H6B 107.4 . . ?
C5 C6 S6 116.0(3) . . ?
C5 C6 H6A 108.3 . . ?
C5 C6 H6B 108.3 . . ?
S7 C7 H7C 108.4 . . ?
S7 C7 H7D 108.4 . . ?
H7C C7 H7D 107.5 . . ?
C8 C7 S7 115.5(3) . . ?
C8 C7 H7C 108.4 . . ?
C8 C7 H7D 108.4 . . ?
S12 C12 H12A 109.3 . . ?
S12 C12 H12B 109.3 . . ?
H12A C12 H12B 107.9 . . ?
C11 C12 S12 111.8(3) . . ?
C11 C12 H12A 109.3 . . ?
C11 C12 H12B 109.3 . . ?
S5 C5 H5A 108.8 . . ?
S5 C5 H5B 108.8 . . ?
C6 C5 S5 114.0(3) . . ?
C6 C5 H5A 108.8 . . ?
C6 C5 H5B 108.8 . . ?
H5A C5 H5B 107.6 . . ?
S8 C8 H8A 108.9 . . ?
S8 C8 H8B 108.9 . . ?
C7 C8 S8 113.3(3) . . ?
C7 C8 H8A 108.9 . . ?
C7 C8 H8B 108.9 . . ?
H8A C8 H8B 107.7 . . ?
S11 C11 H11A 109.4 . . ?
S11 C11 H11B 109.4 . . ?
C12 C11 S11 111.1(3) . . ?
C12 C11 H11A 109.4 . . ?
C12 C11 H11B 109.4 . . ?
H11A C11 H11B 108.0 . . ?
S1 C1 H1A 108.6 . . ?
S1 C1 H1B 108.6 . . ?
H1A C1 H1B 107.6 . . ?
C2 C1 S1 114.7(3) . . ?
C2 C1 H1A 108.6 . . ?
C2 C1 H1B 108.6 . . ?
S2 C2 H2A 109.5 . . ?
S2 C2 H2B 109.5 . . ?
C1 C2 S2 110.7(3) . . ?
C1 C2 H2A 109.5 . . ?
C1 C2 H2B 109.5 . . ?
H2A C2 H2B 108.1 . . ?
S10 C10 H10A 109.3 . . ?
S10 C10 H10B 109.3 . . ?
H10A C10 H10B 108.0 . . ?
C9 C10 S10 111.4(3) . . ?
C9 C10 H10A 109.3 . . ?
C9 C10 H10B 109.3 . . ?
H3A C3 H3B 108.1 . . ?
C4 C3 H3A 109.5 . . ?
C4 C3 H3B 109.5 . . ?
C4 C3 S3 110.7(6) . . ?
S3 C3 H3A 109.5 . . ?
S3 C3 H3B 109.5 . . ?
S9 C9 H9A 108.4 . . ?
S9 C9 H9B 108.4 . . ?
C10 C9 S9 115.7(3) . . ?
C10 C9 H9A 108.4 . . ?
C10 C9 H9B 108.4 . . ?
H9A C9 H9B 107.4 . . ?
S4 C4 H4A 108.9 . . ?
S4 C4 H4B 108.9 . . ?
C3 C4 S4 113.4(5) . . ?
C3 C4 H4A 108.9 . . ?
C3 C4 H4B 108.9 . . ?
H4A C4 H4B 107.7 . . ?
Cu9 O14 H14A 110.6 . . ?
Cu9 O14 H14B 110.9 . . ?
H14A O14 H14B 108.1 . . ?
O4 S3 C3 106.1(7) . . ?
O4 S3 O5 110.9(5) . . ?
O5 S3 C3 106.3(5) . . ?
O6 S3 C3 106.9(4) . . ?
O6 S3 O4 112.5(5) . . ?
O6 S3 O5 113.5(4) . . ?
S3 O4 Cu2 119.8(6) . . ?
S3 O5 Cu3 129.3(4) . . ?
O4A S3A C3A 106.2(12) . . ?
O5A S3A O4A 111.7(11) . . ?
O5A S3A C3A 106.2(9) . . ?
O6A S3A O4A 112.2(9) . . ?
O6A S3A O5A 112.2(7) . . ?
O6A S3A C3A 107.9(6) . . ?
S3A O4A Cu2 139.3(13) . . ?
S3A O5A Cu3 135.3(8) . . ?
S3A C3A H3AA 108.9 . . ?
S3A C3A H3AB 108.9 . . ?
H3AA C3A H3AB 107.7 . . ?
C4A C3A S3A 113.3(9) . . ?
C4A C3A H3AA 108.9 . . ?
C4A C3A H3AB 108.9 . . ?
S4 C4A H4AA 109.3 . . ?
S4 C4A H4AB 109.3 . . ?
C3A C4A S4 111.8(13) . . ?
C3A C4A H4AA 109.3 . . ?
C3A C4A H4AB 109.3 . . ?
H4AA C4A H4AB 107.9 . . ?
Cu12 Cu4A Cu11 62.26(13) 4_465 2_556 ?
S4 Cu4A Cu12 53.62(11) . 4_465 ?
S4 Cu4A Cu11 108.88(18) . 2_556 ?
S4 Cu4A S5 114.5(3) . . ?
S5 Cu4A Cu12 97.52(18) . 4_465 ?
S5 Cu4A Cu11 47.10(10) . 2_556 ?
O7 Cu4A Cu12 140.2(4) . 4_465 ?
O7 Cu4A Cu11 135.7(3) . 2_556 ?
O7 Cu4A S4 113.5(3) . . ?
O7 Cu4A S5 120.1(3) . . ?

loop_
_geom_bond_atom_site_label_1
_geom_bond_atom_site_label_2
_geom_bond_distance
_geom_bond_site_symmetry_2
_geom_bond_publ_flag
Cu12 Cu7 2.8306(7) 3_667 ?
Cu12 Cu1 2.8789(7) 1_556 ?
Cu12 Cu11 2.9548(7) 3_657 ?
Cu12 Cu4 2.8751(16) 4_666 ?
Cu12 S11 2.2354(11) 3_657 ?
Cu12 S4 2.2521(10) 4_666 ?
Cu12 O18 2.122(3) . ?
Cu12 Cu4A 2.615(6) 4_666 ?
Cu3 Cu2 2.9259(7) 3_556 ?
Cu3 Cu5 2.8714(8) 2_546 ?
Cu3 Cu9 2.8322(7) 2_646 ?
Cu3 Cu10 2.9657(8) 2_646 ?
Cu3 S2 2.2404(10) 3_556 ?
Cu3 S8 2.2497(11) 2_646 ?
Cu3 O5 2.029(5) . ?
Cu3 O5A 2.089(9) . ?
Cu2 Cu7 2.9579(7) 3_566 ?
Cu2 Cu6 2.9686(8) 3_566 ?
Cu2 Cu10 2.8877(8) 4_465 ?
Cu2 S2 2.2173(10) . ?
Cu2 S9 2.2584(11) 4_465 ?
Cu2 O4 2.106(10) . ?
Cu2 O4A 1.960(18) . ?
Cu7 Cu6 2.8784(7) . ?
Cu7 Cu1 2.8298(7) 3_666 ?
Cu7 S4 2.2823(11) 2_556 ?
Cu7 S9 2.2755(11) 2_656 ?
Cu7 O11 2.180(3) . ?
Cu7 O9 2.159(3) . ?
Cu6 Cu5 2.8726(7) 2_556 ?
Cu6 S4 2.2507(10) 2_556 ?
Cu6 S2 2.2896(10) 3_566 ?
Cu6 O20 2.274(3) 1_465 ?
Cu6 O10 2.198(3) . ?
Cu1 Cu8 2.7682(7) 4_565 ?
Cu1 S11 2.2947(10) 3_656 ?
Cu1 S9 2.2531(10) 4_565 ?
Cu1 O12 2.248(3) 3_666 ?
Cu1 O1 2.210(3) . ?
Cu5 Cu9 2.7883(8) 1_455 ?
Cu5 Cu4 2.737(2) . ?
Cu5 S2 2.2502(10) 4_566 ?
Cu5 S5 2.3200(11) . ?
Cu5 O19 2.278(3) 2_656 ?
Cu5 O8 2.124(3) . ?
Cu11 Cu9 2.9160(8) 2_646 ?
Cu11 S11 2.2169(10) . ?
Cu11 S5 2.2567(11) 2_546 ?
Cu11 O16 2.022(3) . ?
Cu11 Cu4A 3.054(6) 2_546 ?
Cu8 Cu9 2.9422(8) . ?
Cu8 Cu10 2.9354(8) . ?
Cu8 S11 2.2627(10) 2_656 ?
Cu8 S8 2.3112(11) . ?
Cu8 O2 2.246(3) 4_566 ?
Cu8 O13 2.141(3) . ?
Cu9 S5 2.2098(11) 1_655 ?
Cu9 S8 2.2096(11) . ?
Cu9 O14 2.077(4) . ?
Cu10 S9 2.2198(11) . ?
Cu10 S8 2.1952(11) . ?
Cu10 O15 2.011(4) . ?
Cu4 S4 2.2108(13) . ?
Cu4 S5 2.1939(13) . ?
Cu4 O7 2.034(4) . ?
S11 C11 1.843(4) . ?
S4 C4 1.840(7) . ?
S4 C4A 1.858(13) . ?
S4 Cu4A 2.351(5) . ?
S2 C2 1.844(4) . ?
S9 C9 1.837(4) . ?
S6 O10 1.479(3) . ?
S6 O9 1.460(3) . ?
S6 O8 1.452(3) . ?
S6 C6 1.778(4) . ?
S7 O12 1.473(3) . ?
S7 O11 1.455(3) . ?
S7 O13 1.454(3) . ?
S7 C7 1.780(4) . ?
S12 O20 1.457(3) . ?
S12 O21 1.456(3) . ?
S12 O19 1.471(3) . ?
S12 C12 1.778(4) . ?
S5 C5 1.833(4) . ?
S5 Cu4A 2.373(6) . ?
S10 O18 1.454(3) . ?
S10 O16 1.464(3) . ?
S10 O17 1.423(4) . ?
S10 C10 1.793(5) . ?
S1 O2 1.472(3) . ?
S1 O3 1.455(3) . ?
S1 O1 1.464(3) . ?
S1 C1 1.777(4) . ?
S8 C8 1.838(4) . ?
O7 H7A 0.9428 . ?
O7 H7B 0.9413 . ?
O7 Cu4A 1.812(6) . ?
O15 H15A 0.9042 . ?
O15 H15B 0.9120 . ?
C6 H6A 0.9700 . ?
C6 H6B 0.9700 . ?
C6 C5 1.527(6) . ?
C7 H7C 0.9700 . ?
C7 H7D 0.9700 . ?
C7 C8 1.525(6) . ?
C12 H12A 0.9700 . ?
C12 H12B 0.9700 . ?
C12 C11 1.517(5) . ?
C5 H5A 0.9700 . ?
C5 H5B 0.9700 . ?
C8 H8A 0.9700 . ?
C8 H8B 0.9700 . ?
C11 H11A 0.9700 . ?
C11 H11B 0.9700 . ?
C1 H1A 0.9700 . ?
C1 H1B 0.9700 . ?
C1 C2 1.518(6) . ?
C2 H2A 0.9700 . ?
C2 H2B 0.9700 . ?
C10 H10A 0.9700 . ?
C10 H10B 0.9700 . ?
C10 C9 1.467(6) . ?
C3 H3A 0.9700 . ?
C3 H3B 0.9700 . ?
C3 C4 1.500(11) . ?
C3 S3 1.773(8) . ?
C9 H9A 0.9700 . ?
C9 H9B 0.9700 . ?
C4 H4A 0.9700 . ?
C4 H4B 0.9700 . ?
O14 H14A 0.8710 . ?
O14 H14B 0.8716 . ?
S3 O4 1.466(9) . ?
S3 O5 1.468(6) . ?
S3 O6 1.444(6) . ?
S3A O4A 1.462(14) . ?
S3A O5A 1.453(10) . ?
S3A O6A 1.448(9) . ?
S3A C3A 1.795(15) . ?
C3A H3AA 0.9700 . ?
C3A H3AB 0.9700 . ?
C3A C4A 1.520(16) . ?
C4A H4AA 0.9700 . ?
C4A H4AB 0.9700 . ?

loop_
_geom_hbond_atom_site_label_D
_geom_hbond_atom_site_label_H
_geom_hbond_atom_site_label_A
_geom_hbond_distance_DH
_geom_hbond_distance_HA
_geom_hbond_distance_DA
_geom_hbond_angle_DHA
_geom_hbond_site_symmetry_A
_geom_hbond_publ_flag
O7 H7A O21 0.94 2.02 2.850(5) 146.4 4_465 yes
O7 H7A O19 0.94 2.74 3.355(5) 123.6 4_465 yes
O7 H7B O17 0.94 2.04 2.826(6) 139.6 4_465 yes
O15 H15A O3 0.90 2.36 3.124(7) 142.6 4_566 yes
O15 H15B O2 0.91 2.82 3.451(5) 127.1 2_656 yes
O15 H15B O3 0.91 1.96 2.807(6) 153.9 2_656 yes
C6 H6A O4 0.97 2.37 3.278(11) 155.0 3_566 yes
C6 H6B O19 0.97 2.43 3.234(5) 140.2 2_656 yes
C7 H7C O18 0.97 2.51 3.418(5) 155.8 3_667 yes
C7 H7D O15 0.97 2.65 3.443(6) 138.7 3_667 yes
C12 H12A O17 0.97 2.45 3.320(5) 149.1 . yes
C12 H12B O2 0.97 2.41 3.359(5) 166.2 3_656 yes
C5 H5A O21 0.97 2.50 3.306(5) 140.3 4_465 yes
C5 H5B O14 0.97 2.72 3.406(5) 127.7 1_455 yes
C8 H8A O3 0.97 2.42 3.252(5) 143.1 2_656 yes
C8 H8B O14 0.97 2.74 3.416(5) 126.9 . yes
C11 H11B O12 0.97 2.65 3.388(5) 132.8 1_545 yes
C1 H1B O20 0.97 2.28 3.243(5) 171.1 3_656 yes
C10 H10A O13 0.97 2.44 3.404(6) 171.7 2_646 yes
C10 H10B O1 0.97 2.56 3.319(6) 135.7 4_566 yes
C3 H3A O8 0.97 2.45 3.396(13) 164.2 2_546 yes
C3 H3B O20 0.97 2.78 3.474(8) 128.9 2_656 yes
C9 H9A O9 0.97 2.68 3.325(6) 124.8 2_646 yes
C4 H4A O11 0.97 2.63 3.316(12) 127.8 2_546 yes
O14 H14A O10 0.87 2.02 2.857(4) 159.9 1_655 yes
O14 H14A O8 0.87 2.87 3.424(5) 123.1 1_655 yes

loop_
_geom_torsion_atom_site_label_1
_geom_torsion_atom_site_label_2
_geom_torsion_atom_site_label_3
_geom_torsion_atom_site_label_4
_geom_torsion
_geom_torsion_site_symmetry_1
_geom_torsion_site_symmetry_2
_geom_torsion_site_symmetry_3
_geom_torsion_site_symmetry_4
_geom_torsion_publ_flag
Cu12 S11 C11 C12 -175.0(2) 3_657 . . . ?
Cu12 S4 C4 C3 -175.0(9) 4_465 . . . ?
Cu12 S4 C4A C3A 152.1(15) 4_465 . . . ?
Cu3 S2 C2 C1 -167.7(3) 3_556 . . . ?
Cu3 S8 C8 C7 -178.2(2) 2_656 . . . ?
Cu2 S2 C2 C1 -74.5(3) . . . . ?
Cu2 S9 C9 C10 -171.3(4) 4_666 . . . ?
Cu7 S4 C4 C3 -92.4(10) 2_546 . . . ?
Cu7 S4 C4A C3A -126.4(17) 2_546 . . . ?
Cu7 S9 C9 C10 -83.6(4) 2_646 . . . ?
Cu6 S4 C4 C3 -2.3(11) 2_546 . . . ?
Cu6 S4 C4A C3A -43.7(19) 2_546 . . . ?
Cu6 S2 C2 C1 18.4(4) 3_566 . . . ?
Cu1 S11 C11 C12 101.3(3) 3_656 . . . ?
Cu1 S9 C9 C10 4.2(5) 4_566 . . . ?
Cu5 S2 C2 C1 104.6(3) 4_565 . . . ?
Cu5 S5 C5 C6 15.2(3) . . . . ?
Cu11 S11 C11 C12 -81.6(3) . . . . ?
Cu11 S5 C5 C6 -176.1(2) 2_556 . . . ?
Cu8 S11 C11 C12 21.2(3) 2_646 . . . ?
Cu8 S8 C8 C7 8.8(3) . . . . ?
Cu9 S5 C5 C6 96.2(3) 1_455 . . . ?
Cu9 S8 C8 C7 96.2(3) . . . . ?
Cu10 S9 C9 C10 102.5(4) . . . . ?
Cu10 S8 C8 C7 -82.4(3) . . . . ?
Cu4 S4 C4 C3 100.0(9) . . . . ?
Cu4 S5 C5 C6 -67.3(3) . . . . ?
S6 C6 C5 S5 -70.7(4) . . . . ?
S7 C7 C8 S8 -69.1(3) . . . . ?
S12 C12 C11 S11 -167.1(2) . . . . ?
S10 C10 C9 S9 176.8(3) . . . . ?
S1 C1 C2 S2 -165.2(2) . . . . ?
O18 S10 O16 Cu11 -164.1(2) . . . . ?
O18 S10 C10 C9 61.5(4) . . . . ?
O20 S12 O19 Cu5 0.5(4) . . . 2_646 ?
O20 S12 C12 C11 67.8(3) . . . . ?
O2 S1 O1 Cu1 -25.6(3) . . . . ?
O2 S1 C1 C2 47.4(4) . . . . ?
O12 S7 O11 Cu7 34.0(3) . . . . ?
O12 S7 O13 Cu8 123.7(2) . . . . ?
O12 S7 C7 C8 -55.7(3) . . . . ?
O10 S6 O9 Cu7 37.8(3) . . . . ?
O10 S6 O8 Cu5 123.5(2) . . . . ?
O10 S6 C6 C5 -57.8(3) . . . . ?
O11 S7 O12 Cu1 -25.2(3) . . . 3_666 ?
O11 S7 O13 Cu8 -109.3(3) . . . . ?
O11 S7 C7 C8 -174.7(3) . . . . ?
O3 S1 O2 Cu8 -100.4(2) . . . 4_565 ?
O3 S1 O1 Cu1 101.8(2) . . . . ?
O3 S1 C1 C2 -72.8(4) . . . . ?
O16 S10 O18 Cu12 98.7(3) . . . . ?
O16 S10 C10 C9 179.3(4) . . . . ?
O9 S6 O10 Cu6 -27.2(3) . . . . ?
O9 S6 O8 Cu5 -109.3(3) . . . . ?
O9 S6 C6 C5 -177.0(3) . . . . ?
O13 S7 O12 Cu1 102.0(2) . . . 3_666 ?
O13 S7 O11 Cu7 -92.6(3) . . . . ?
O13 S7 C7 C8 64.7(3) . . . . ?
O1 S1 O2 Cu8 28.2(3) . . . 4_565 ?
O1 S1 C1 C2 166.4(3) . . . . ?
O21 S12 O20 Cu6 -110.0(2) . . . 1_645 ?
O21 S12 O19 Cu5 128.2(3) . . . 2_646 ?
O21 S12 C12 C11 -53.7(3) . . . . ?
O19 S12 O20 Cu6 17.0(3) . . . 1_645 ?
O19 S12 C12 C11 -172.7(3) . . . . ?
O8 S6 O10 Cu6 100.1(2) . . . . ?
O8 S6 O9 Cu7 -88.4(3) . . . . ?
O8 S6 C6 C5 62.2(3) . . . . ?
O17 S10 O18 Cu12 -29.2(3) . . . . ?
O17 S10 O16 Cu11 -35.6(4) . . . . ?
O17 S10 C10 C9 -60.5(4) . . . . ?
C6 S6 O10 Cu6 -140.7(2) . . . . ?
C6 S6 O9 Cu7 152.8(2) . . . . ?
C6 S6 O8 Cu5 6.2(3) . . . . ?
C7 S7 O12 Cu1 -139.4(2) . . . 3_666 ?
C7 S7 O11 Cu7 149.3(2) . . . . ?
C7 S7 O13 Cu8 6.4(3) . . . . ?
C12 S12 O20 Cu6 132.58(19) . . . 1_645 ?
C12 S12 O19 Cu5 -116.2(3) . . . 2_646 ?
C1 S1 O2 Cu8 142.0(2) . . . 4_565 ?
C1 S1 O1 Cu1 -141.7(2) . . . . ?
C10 S10 O18 Cu12 -149.1(2) . . . . ?
C10 S10 O16 Cu11 83.0(3) . . . . ?
C3 S3 O4 Cu2 -144.4(6) . . . . ?
C3 S3 O5 Cu3 84.4(5) . . . . ?
C4 C3 S3 O4 70.2(9) . . . . ?
C4 C3 S3 O5 -171.7(9) . . . . ?
C4 C3 S3 O6 -50.1(11) . . . . ?
S3 C3 C4 S4 174.5(4) . . . . ?
O4 S3 O5 Cu3 -160.7(6) . . . . ?
O5 S3 O4 Cu2 100.5(6) . . . . ?
O6 S3 O4 Cu2 -27.8(9) . . . . ?
O6 S3 O5 Cu3 -32.8(5) . . . . ?
S3A C3A C4A S4 -169.6(8) . . . . ?
O4A S3A O5A Cu3 152.0(10) . . . . ?
O4A S3A C3A C4A 49(2) . . . . ?
O5A S3A O4A Cu2 -71(2) . . . . ?
O5A S3A C3A C4A -70(2) . . . . ?
O6A S3A O4A Cu2 56(2) . . . . ?
O6A S3A O5A Cu3 24.9(11) . . . . ?
O6A S3A C3A C4A 169.5(17) . . . . ?
C3A S3A O4A Cu2 173.8(17) . . . . ?
C3A S3A O5A Cu3 -92.7(11) . . . . ?
Cu4A S4 C4A C3A 75.7(16) . . . . ?
Cu4A S5 C5 C6 -84.7(4) . . . . ?
